data_7226750
loop_
_publ_author_name
'Rassadin, Valentin A.'
'Zimin, Dmitry P.'
'Raskil'dina, Gulnara Z.'
'Ivanov, Alexander Yu.'
'Boyarskiy, Vadim P.'
'Zlotskii, Semen S.'
'Kukushkin, Vadim Yu.'

_publ_section_title
;
 Solvent- and halide-free synthesis of pyridine-2-yl substituted ureas
 through facile C--H functionalization of pyridine N-oxides
;
_journal_issue 24
_journal_name_full 'Green Chem.'
_journal_page_first 6630
_journal_paper_doi 10.1039/C6GC02556K
_journal_volume 18
_journal_year 2016
_chemical_formula_moiety 'C8 H10 Br N3 O'
_chemical_formula_sum 'C8 H10 Br N3 O'
_chemical_formula_weight 244.10
_chemical_name_systematic 3-(6-bromopyridin-2-yl)-1,1-dimethylurea
_space_group_crystal_system monoclinic
_space_group_IT_number 14
_space_group_name_Hall '-P 2ybc'
_space_group_name_H-M_alt 'P 1 21/c 1'
_symmetry_space_group_name_Hall '-P 2ybc'
_symmetry_space_group_name_H-M 'P 1 21/c 1'
_atom_sites_solution_hydrogens mixed
_atom_sites_solution_primary direct
_audit_creation_date 2016-04-12
_audit_creation_method
;
Olex2 1.2
(compiled 2016.02.19 svn.r3266 for OlexSys, GUI svn.r5155)
;
_audit_update_record
;
2016-04-12 deposited with the CCDC.
2016-10-06 downloaded from the CCDC.
;
_cell_angle_alpha 90
_cell_angle_beta 95.814(3)
_cell_angle_gamma 90
_cell_formula_units_Z 4
_cell_length_a 4.18964(13)
_cell_length_b 21.1953(8)
_cell_length_c 10.4364(4)
_cell_measurement_reflns_used 6702
_cell_measurement_temperature 100.01(10)
_cell_measurement_theta_max 31.1027
_cell_measurement_theta_min 2.7409
_cell_volume 921.99(6)
_computing_cell_refinement
;
CrysAlisPro, Agilent Technologies,
Version 1.171.36.20 (release 27-06-2012 CrysAlis171 .NET)
(compiled Jul 11 2012,15:38:31)
;
_computing_data_collection
;
CrysAlisPro, Agilent Technologies,
Version 1.171.36.20 (release 27-06-2012 CrysAlis171 .NET)
(compiled Jul 11 2012,15:38:31)
;
_computing_data_reduction
;
CrysAlisPro, Agilent Technologies,
Version 1.171.36.20 (release 27-06-2012 CrysAlis171 .NET)
(compiled Jul 11 2012,15:38:31)
;
_computing_molecular_graphics 'Olex2 (Dolomanov et al., 2009)'
_computing_publication_material 'Olex2 (Dolomanov et al., 2009)'
_computing_structure_refinement 'ShelXL (Sheldrick, 2015)'
_computing_structure_solution 'ShelXT (Sheldrick, 2015)'
_diffrn_ambient_temperature 100.01(10)
_diffrn_detector_area_resol_mean 16.2096
_diffrn_measured_fraction_theta_full 0.995
_diffrn_measured_fraction_theta_max 0.842
_diffrn_measurement_details
;
  1 omega  -25.00   46.00   1.0000   20.0000
omega____ theta____ kappa____ phi______ frames
    -      -18.0339   77.0000 -180.0000 71

  2 omega   -9.00   87.00   1.0000   20.0000
omega____ theta____ kappa____ phi______ frames
    -       18.9714   77.0000  -60.0000 96

  3 omega   13.00   60.00   1.0000   20.0000
omega____ theta____ kappa____ phi______ frames
    -       18.9714   77.0000   60.0000 47

  4 omega   -2.00   88.00   1.0000   20.0000
omega____ theta____ kappa____ phi______ frames
    -       18.9714   57.0000  150.0000 90

  5 omega   35.00   95.00   1.0000   20.0000
omega____ theta____ kappa____ phi______ frames
    -       18.9714  178.0000 -150.0000 60

  6 omega   32.00   96.00   1.0000   20.0000
omega____ theta____ kappa____ phi______ frames
    -       18.9714 -178.0000    0.0000 64

  7 omega   -2.00   39.00   1.0000   20.0000
omega____ theta____ kappa____ phi______ frames
    -       18.9714   57.0000 -120.0000 41

  8 omega  -39.00   55.00   1.0000   20.0000
omega____ theta____ kappa____ phi______ frames
    -       18.9714  -87.0000    7.0000 94

  9 omega  -41.00  -14.00   1.0000   20.0000
omega____ theta____ kappa____ phi______ frames
    -      -18.0339   77.0000   90.0000 27

 10 omega   20.00   47.00   1.0000   20.0000
omega____ theta____ kappa____ phi______ frames
    -      -18.0339   77.0000 -120.0000 27

 11 omega   19.00   44.00   1.0000   20.0000
omega____ theta____ kappa____ phi______ frames
    -       18.9714   77.0000 -120.0000 25

 12 omega  -25.00   24.00   1.0000   20.0000
omega____ theta____ kappa____ phi______ frames
    -      -18.0339  -99.0000  -30.0000 49

 13 omega  -25.00   61.00   1.0000   20.0000
omega____ theta____ kappa____ phi______ frames
    -       18.9714  -99.0000 -120.0000 86

 14 omega  -25.00   61.00   1.0000   20.0000
omega____ theta____ kappa____ phi______ frames
    -       18.9714  -99.0000  150.0000 86

 15 omega   -2.00   88.00   1.0000   20.0000
omega____ theta____ kappa____ phi______ frames
    -       18.9714   57.0000   60.0000 90

 16 omega   -2.00   45.00   1.0000   20.0000
omega____ theta____ kappa____ phi______ frames
    -       18.9714   57.0000 -150.0000 47

 17 omega  -53.00   44.00   1.0000   20.0000
omega____ theta____ kappa____ phi______ frames
    -       18.9714  -38.0000   30.0000 97

 18 omega  -86.00  -51.00   1.0000   20.0000
omega____ theta____ kappa____ phi______ frames
    -      -22.4031  -57.0000 -120.0000 35

 19 omega  -38.00  -13.00   1.0000   20.0000
omega____ theta____ kappa____ phi______ frames
    -      -22.4031  -87.0000 -124.0000 25

 20 omega  -82.00  -52.00   1.0000   20.0000
omega____ theta____ kappa____ phi______ frames
    -      -22.4031 -178.0000  -90.0000 30

 21 omega  -18.00    9.00   1.0000   20.0000
omega____ theta____ kappa____ phi______ frames
    -      -22.4031  -87.0000    7.0000 27

 22 omega  -86.00  -47.00   1.0000   20.0000
omega____ theta____ kappa____ phi______ frames
    -      -22.4031  178.0000    0.0000 39

 23 omega   -6.00   26.00   1.0000   20.0000
omega____ theta____ kappa____ phi______ frames
    -       23.3406   87.0000  172.0000 32

 24 omega    4.00   37.00   1.0000   20.0000
omega____ theta____ kappa____ phi______ frames
    -       23.3406   87.0000  -55.0000 33
;
_diffrn_measurement_device_type 'Xcalibur, Eos'
_diffrn_measurement_method '\w scans'
_diffrn_orient_matrix_UB_11 0.1204397000
_diffrn_orient_matrix_UB_12 0.0120086000
_diffrn_orient_matrix_UB_13 0.0462586000
_diffrn_orient_matrix_UB_21 0.0119141000
_diffrn_orient_matrix_UB_22 0.0275082000
_diffrn_orient_matrix_UB_23 -0.0379377000
_diffrn_orient_matrix_UB_31 -0.1197589000
_diffrn_orient_matrix_UB_32 0.0148016000
_diffrn_orient_matrix_UB_33 0.0329046000
_diffrn_radiation_monochromator graphite
_diffrn_radiation_type MoK\a
_diffrn_radiation_wavelength 0.71073
_diffrn_reflns_av_R_equivalents 0.0817
_diffrn_reflns_av_unetI/netI 0.0532
_diffrn_reflns_Laue_measured_fraction_full 0.995
_diffrn_reflns_Laue_measured_fraction_max 0.842
_diffrn_reflns_limit_h_max 5
_diffrn_reflns_limit_h_min -5
_diffrn_reflns_limit_k_max 30
_diffrn_reflns_limit_k_min -30
_diffrn_reflns_limit_l_max 14
_diffrn_reflns_limit_l_min -13
_diffrn_reflns_number 23771
_diffrn_reflns_point_group_measured_fraction_full 0.995
_diffrn_reflns_point_group_measured_fraction_max 0.842
_diffrn_reflns_theta_full 25.242
_diffrn_reflns_theta_max 31.172
_diffrn_reflns_theta_min 2.746
_diffrn_source 'Enhance (Mo) X-ray Source'
_exptl_absorpt_coefficient_mu 4.421
_exptl_absorpt_correction_T_max 1.00000
_exptl_absorpt_correction_T_min 0.28560
_exptl_absorpt_correction_type multi-scan
_exptl_absorpt_process_details
;
CrysAlisPro, Agilent Technologies,
Version 1.171.36.20 (release 27-06-2012 CrysAlis171 .NET)
(compiled Jul 11 2012,15:38:31)
Empirical absorption correction using spherical harmonics,
 implemented in SCALE3 ABSPACK scaling algorithm.
;
_exptl_crystal_colour 'clear colourless'
_exptl_crystal_colour_lustre clear
_exptl_crystal_colour_primary colourless
_exptl_crystal_density_diffrn 1.759
_exptl_crystal_description prism
_exptl_crystal_F_000 488
_exptl_crystal_preparation 'See experimental part.'
_exptl_crystal_recrystallization_method 'Re-crystallisation from solvent'
_exptl_crystal_size_max 0.36
_exptl_crystal_size_mid 0.28
_exptl_crystal_size_min 0.14
_refine_diff_density_max 0.898
_refine_diff_density_min -0.840
_refine_diff_density_rms 0.145
_refine_ls_extinction_method none
_refine_ls_goodness_of_fit_ref 1.132
_refine_ls_hydrogen_treatment constr
_refine_ls_matrix_type full
_refine_ls_number_parameters 120
_refine_ls_number_reflns 2504
_refine_ls_number_restraints 0
_refine_ls_restrained_S_all 1.132
_refine_ls_R_factor_all 0.0657
_refine_ls_R_factor_gt 0.0503
_refine_ls_shift/su_max 0.000
_refine_ls_shift/su_mean 0.000
_refine_ls_structure_factor_coef Fsqd
_refine_ls_weighting_details 'w=1/[\s^2^(Fo^2^)+(0.0200P)^2^+3.5700P] where P=(Fo^2^+2Fc^2^)/3'
_refine_ls_weighting_scheme calc
_refine_ls_wR_factor_gt 0.0946
_refine_ls_wR_factor_ref 0.1016
_reflns_Friedel_coverage 0.000
_reflns_number_gt 2148
_reflns_number_total 2504
_reflns_threshold_expression 'I > 2\s(I)'
_cod_data_source_file c6gc02556k2.cif
_cod_data_source_block var260
_cod_depositor_comments 'Adding full bibliography for 7226749--7226751.cif.'
_cod_database_code 7226750
_shelxl_version_number 2014/6
_chemical_oxdiff_formula 'br1 C8 H10 N2'
_shelx_space_group_comment
;
The symmetry employed for this shelxl refinement is uniquely defined
by the following loop, which should always be used as a source of
symmetry information in preference to the above space-group names.
They are only intended as comments.
;
_reflns_odcompleteness_completeness 99.14
_reflns_odcompleteness_iscentric 1
_reflns_odcompleteness_theta 28.51
_olex2_refinement_description
;
1. Fixed Uiso
 At 1.2 times of:
  All C(H) groups, All N(H) groups
 At 1.5 times of:
  All C(H,H,H) groups
2.a Riding coordinates:
 N2(H2)
2.b Aromatic/amide H refined with riding coordinates:
 C4(H4), C2(H2A), C3(H3)
2.c Idealised Me refined as rotating group:
 C7(H7A,H7B,H7C), C8(H8A,H8B,H8C)
;
_olex2_submission_special_instructions 'No special instructions were received'
_solvent_exptl_crystal_recrystallization_method EtOAc/hexane

loop_
_space_group_symop_operation_xyz
'x, y, z'
'-x, y+1/2, -z+1/2'
'-x, -y, -z'
'x, -y-1/2, z-1/2'

loop_
_atom_site_label
_atom_site_type_symbol
_atom_site_fract_x
_atom_site_fract_y
_atom_site_fract_z
_atom_site_U_iso_or_equiv
_atom_site_adp_type
_atom_site_occupancy
_atom_site_site_symmetry_order
_atom_site_calc_flag
_atom_site_refinement_flags_posn
Br1 Br 0.45658(9) 0.49348(2) 0.82338(4) 0.01970(12) Uani 1 1 d .
O1 O 0.2791(6) 0.24107(12) 0.4374(2) 0.0176(5) Uani 1 1 d .
N1 N 0.4240(7) 0.37491(14) 0.7140(3) 0.0137(6) Uani 1 1 d .
N3 N 0.1033(8) 0.17602(15) 0.5873(3) 0.0174(7) Uani 1 1 d .
N2 N 0.3485(7) 0.27176(14) 0.6496(3) 0.0141(6) Uani 1 1 d .
H2 H 0.2036 0.2758 0.7018 0.017 Uiso 1 1 d R
C5 C 0.5441(8) 0.43165(17) 0.6977(3) 0.0129(7) Uani 1 1 d .
C6 C 0.2407(8) 0.22985(17) 0.5507(3) 0.0135(7) Uani 1 1 d .
C4 C 0.7208(9) 0.44966(18) 0.5995(4) 0.0176(8) Uani 1 1 d .
H4 H 0.7979 0.4915 0.5925 0.021 Uiso 1 1 calc R
C1 C 0.4789(8) 0.33101(16) 0.6265(3) 0.0124(7) Uani 1 1 d .
C2 C 0.6621(8) 0.34283(18) 0.5242(4) 0.0159(7) Uani 1 1 d .
H2A H 0.7040 0.3104 0.4654 0.019 Uiso 1 1 calc R
C7 C -0.0393(9) 0.13292(18) 0.4877(4) 0.0172(8) Uani 1 1 d .
H7A H -0.2696 0.1415 0.4710 0.026 Uiso 1 1 calc GR
H7B H -0.0071 0.0892 0.5170 0.026 Uiso 1 1 calc GR
H7C H 0.0634 0.1392 0.4083 0.026 Uiso 1 1 calc GR
C3 C 0.7799(9) 0.40296(18) 0.5112(4) 0.0180(8) Uani 1 1 d .
H3 H 0.9018 0.4125 0.4418 0.022 Uiso 1 1 calc R
C8 C 0.0294(10) 0.1626(2) 0.7177(4) 0.0236(9) Uani 1 1 d .
H8A H 0.2206 0.1699 0.7781 0.035 Uiso 1 1 calc GR
H8B H -0.0378 0.1185 0.7234 0.035 Uiso 1 1 calc GR
H8C H -0.1442 0.1903 0.7395 0.035 Uiso 1 1 calc GR

loop_
_atom_site_aniso_label
_atom_site_aniso_U_11
_atom_site_aniso_U_22
_atom_site_aniso_U_33
_atom_site_aniso_U_23
_atom_site_aniso_U_13
_atom_site_aniso_U_12
Br1 0.0252(2) 0.01762(19) 0.0165(2) -0.00429(15) 0.00331(14) 0.00016(15)
O1 0.0253(14) 0.0204(13) 0.0071(13) -0.0006(10) 0.0014(10) -0.0019(11)
N1 0.0124(14) 0.0183(15) 0.0104(15) -0.0012(12) 0.0007(11) 0.0024(11)
N3 0.0230(16) 0.0209(16) 0.0085(16) -0.0019(12) 0.0018(12) -0.0051(12)
N2 0.0189(15) 0.0169(15) 0.0070(15) -0.0004(11) 0.0039(12) 0.0017(12)
C5 0.0123(15) 0.0171(16) 0.0082(18) -0.0004(13) -0.0042(13) 0.0029(13)
C6 0.0139(16) 0.0165(17) 0.0098(18) -0.0011(13) 0.0002(13) 0.0020(13)
C4 0.0165(17) 0.0214(18) 0.014(2) 0.0017(14) -0.0012(14) -0.0042(14)
C1 0.0134(16) 0.0157(17) 0.0073(17) 0.0011(13) -0.0028(13) 0.0022(13)
C2 0.0131(17) 0.0212(18) 0.0133(19) -0.0005(14) 0.0001(13) 0.0006(14)
C7 0.0210(19) 0.0197(18) 0.0104(19) -0.0030(14) -0.0012(15) -0.0007(14)
C3 0.0175(18) 0.025(2) 0.0115(19) 0.0009(15) 0.0029(14) -0.0040(15)
C8 0.033(2) 0.029(2) 0.0095(19) -0.0002(16) 0.0055(16) -0.0138(17)

loop_
_atom_type_symbol
_atom_type_description
_atom_type_scat_dispersion_real
_atom_type_scat_dispersion_imag
_atom_type_scat_source
C C 0.0033 0.0016 'International Tables Vol C Tables 4.2.6.8 and 6.1.1.4'
H H 0.0000 0.0000 'International Tables Vol C Tables 4.2.6.8 and 6.1.1.4'
Br Br -0.2901 2.4595 'International Tables Vol C Tables 4.2.6.8 and 6.1.1.4'
N N 0.0061 0.0033 'International Tables Vol C Tables 4.2.6.8 and 6.1.1.4'
O O 0.0106 0.0060 'International Tables Vol C Tables 4.2.6.8 and 6.1.1.4'

loop_
_geom_angle_atom_site_label_1
_geom_angle_atom_site_label_2
_geom_angle_atom_site_label_3
_geom_angle
C5 N1 C1 116.8(3)
C6 N3 C7 118.7(3)
C6 N3 C8 124.6(3)
C8 N3 C7 115.6(3)
C6 N2 H2 109.5
C1 N2 H2 109.4
C1 N2 C6 123.0(3)
N1 C5 Br1 115.6(3)
N1 C5 C4 126.0(3)
C4 C5 Br1 118.3(3)
O1 C6 N3 122.4(3)
O1 C6 N2 121.4(3)
N3 C6 N2 116.2(3)
C5 C4 H4 121.9
C5 C4 C3 116.1(3)
C3 C4 H4 121.9
N1 C1 N2 114.1(3)
N1 C1 C2 122.8(3)
C2 C1 N2 123.1(3)
C1 C2 H2A 121.0
C3 C2 C1 118.0(3)
C3 C2 H2A 121.0
N3 C7 H7A 109.5
N3 C7 H7B 109.5
N3 C7 H7C 109.5
H7A C7 H7B 109.5
H7A C7 H7C 109.5
H7B C7 H7C 109.5
C4 C3 H3 119.9
C2 C3 C4 120.2(3)
C2 C3 H3 119.9
N3 C8 H8A 109.5
N3 C8 H8B 109.5
N3 C8 H8C 109.5
H8A C8 H8B 109.5
H8A C8 H8C 109.5
H8B C8 H8C 109.5

loop_
_geom_bond_atom_site_label_1
_geom_bond_atom_site_label_2
_geom_bond_distance
Br1 C5 1.915(3)
O1 C6 1.233(4)
N1 C5 1.321(5)
N1 C1 1.340(4)
N3 C6 1.350(5)
N3 C7 1.466(5)
N3 C8 1.454(5)
N2 H2 0.8601
N2 C6 1.401(5)
N2 C1 1.400(4)
C5 C4 1.378(5)
C4 H4 0.9500
C4 C3 1.392(5)
C1 C2 1.399(5)
C2 H2A 0.9500
C2 C3 1.378(5)
C7 H7A 0.9800
C7 H7B 0.9800
C7 H7C 0.9800
C3 H3 0.9500
C8 H8A 0.9800
C8 H8B 0.9800
C8 H8C 0.9800
